data_7130159
loop_
_publ_author_name
'Katiyar, Sarita'
'Kumar, Abhishek'
'Koneni, Sashidhara Sashidhara'

_publ_section_title
;
 Silver - Catalyzed Decarboxylative Cyclization for the Synthesis of
 Substituted Pyrazoles from 1,2-Diaza-1,3-dienes and \a-Keto Acids
;
_journal_name_full 'Chemical Communications'
_journal_paper_doi 10.1039/D2CC01793H
_journal_year 2022
_chemical_formula_moiety 'C17 H13 N3'
_chemical_formula_sum 'C17 H13 N3'
_chemical_formula_weight 259.30
_chemical_name_systematic 23maya1
_space_group_crystal_system monoclinic
_space_group_IT_number 14
_space_group_name_Hall '-P 2ybc'
_space_group_name_H-M_alt 'P 1 21/c 1'
_atom_sites_solution_hydrogens geom
_atom_sites_solution_primary dual
_audit_creation_date 2021-06-28
_audit_creation_method
;
Olex2 1.2
(compiled 2018.05.29 svn.r3508 for OlexSys, GUI svn.r5506)
;
_audit_update_record
;
2021-06-28 deposited with the CCDC.	2022-05-30 downloaded from the CCDC.
;
_cell_angle_alpha 90
_cell_angle_beta 116.488(4)
_cell_angle_gamma 90
_cell_formula_units_Z 8
_cell_length_a 21.011(3)
_cell_length_b 7.5421(9)
_cell_length_c 18.744(2)
_cell_measurement_reflns_used 9927
_cell_measurement_temperature 100
_cell_measurement_theta_max 28.32
_cell_measurement_theta_min 2.43
_cell_volume 2658.5(6)
_computing_cell_refinement 'SAINT V8.38A (?, 2016)'
_computing_data_reduction 'SAINT V8.38A (?, 2016)'
_computing_molecular_graphics 'Olex2 (Dolomanov et al., 2009)'
_computing_publication_material 'Olex2 (Dolomanov et al., 2009)'
_computing_structure_refinement 'ShelXL (Sheldrick, 2015)'
_computing_structure_solution 'ShelXT (Sheldrick, 2015)'
_diffrn_ambient_temperature 100(2)
_diffrn_detector 'CCD area detector'
_diffrn_detector_area_resol_mean 7.9
_diffrn_detector_type 'Bruker SMART CCD 1K area detector'
_diffrn_measured_fraction_theta_full 0.986
_diffrn_measured_fraction_theta_max 0.986
_diffrn_measurement_device 'three-circle diffractometer'
_diffrn_measurement_device_type 'Bruker SMART CCD 1K area detector'
_diffrn_measurement_method '\w scans'
_diffrn_radiation_monochromator graphite
_diffrn_radiation_probe x-ray
_diffrn_radiation_type MoK\a
_diffrn_radiation_wavelength 0.71073
_diffrn_reflns_av_R_equivalents 0.0454
_diffrn_reflns_av_unetI/netI 0.0243
_diffrn_reflns_Laue_measured_fraction_full 0.986
_diffrn_reflns_Laue_measured_fraction_max 0.986
_diffrn_reflns_limit_h_max 25
_diffrn_reflns_limit_h_min -25
_diffrn_reflns_limit_k_max 8
_diffrn_reflns_limit_k_min -8
_diffrn_reflns_limit_l_max 22
_diffrn_reflns_limit_l_min -22
_diffrn_reflns_number 30986
_diffrn_reflns_point_group_measured_fraction_full 0.986
_diffrn_reflns_point_group_measured_fraction_max 0.986
_diffrn_reflns_theta_full 25.047
_diffrn_reflns_theta_max 25.047
_diffrn_reflns_theta_min 2.910
_diffrn_source 'sealed X-ray tube'
_diffrn_source_target Mo
_diffrn_standards_number 0
_exptl_absorpt_coefficient_mu 0.079
_exptl_absorpt_correction_T_max 0.7457
_exptl_absorpt_correction_T_min 0.7062
_exptl_absorpt_correction_type empirical
_exptl_absorpt_process_details
'SADABS-2016/2 (Bruker,2016/2) was used for absorption correction. wR2(int) was 0.1235 before and 0.0539 after correction. The Ratio of minimum to maximum transmission is 0.9470. The \l/2 correction factor is Not present.'
_exptl_crystal_colour 'clear light colourless'
_exptl_crystal_colour_lustre clear
_exptl_crystal_colour_modifier light
_exptl_crystal_colour_primary colourless
_exptl_crystal_density_diffrn 1.296
_exptl_crystal_description block
_exptl_crystal_F_000 1088
_exptl_crystal_size_max 0.2
_exptl_crystal_size_mid 0.18
_exptl_crystal_size_min 0.16
_refine_diff_density_max 0.226
_refine_diff_density_min -0.211
_refine_diff_density_rms 0.042
_refine_ls_extinction_coef 0.0140(15)
_refine_ls_extinction_expression Fc^*^=kFc[1+0.001xFc^2^\l^3^/sin(2\q)]^-1/4^
_refine_ls_extinction_method 'SHELXL-2017/1 (Sheldrick 2017)'
_refine_ls_goodness_of_fit_ref 1.140
_refine_ls_hydrogen_treatment constr
_refine_ls_matrix_type full
_refine_ls_number_parameters 364
_refine_ls_number_reflns 4624
_refine_ls_number_restraints 0
_refine_ls_restrained_S_all 1.140
_refine_ls_R_factor_all 0.0483
_refine_ls_R_factor_gt 0.0465
_refine_ls_shift/su_max 0.000
_refine_ls_shift/su_mean 0.000
_refine_ls_structure_factor_coef Fsqd
_refine_ls_weighting_details 'w=1/[\s^2^(Fo^2^)+(0.0163P)^2^+2.6209P] where P=(Fo^2^+2Fc^2^)/3'
_refine_ls_weighting_scheme calc
_refine_ls_wR_factor_gt 0.1008
_refine_ls_wR_factor_ref 0.1018
_reflns_Friedel_coverage 0.000
_reflns_number_gt 4408
_reflns_number_total 4624
_reflns_threshold_expression 'I > 2\s(I)'
_cod_data_source_file d2cc01793h2.cif
_cod_data_source_block notwin
_cod_depositor_comments
;
The following automatic conversions were performed:

data item '_diffrn_ambient_temperature' value '100 (2)' was changed
to '100(2)' -- the value was reformatted.

Automatic conversion script
Id: cif_fix_values 7556 2019-12-06 15:28:31Z antanas 
;
_cod_database_code 7130159
_shelx_shelxl_version_number 2017/1
_shelx_space_group_comment
;
The symmetry employed for this shelxl refinement is uniquely defined
by the following loop, which should always be used as a source of
symmetry information in preference to the above space-group names.
They are only intended as comments.
;
_shelx_estimated_absorpt_t_max 0.987
_shelx_estimated_absorpt_t_min 0.984
_olex2_refinement_description
;
1. Fixed Uiso
 At 1.2 times of:
  All C(H) groups
 At 1.5 times of:
  All C(H,H,H) groups
2.a Aromatic/amide H refined with riding coordinates:
 C7(H7), C11A(H11A), C7A(H7A), C11(H11), C13A(H13A), C8A(H8A), C13(H13),
 C9A(H9A), C17A(H17A), C16A(H16A), C10(H10), C10A(H10A), C9(H9), C8(H8),
 C17(H17), C15(H15), C14(H14), C15A(H15A), C14A(H14A), C16(H16)
2.b Idealised Me refined as rotating group:
 C4A(H4AA,H4AB,H4AC), C4(H4A,H4B,H4C)
;
_olex2_submission_original_sample_id 23maya1
_olex2_submission_special_instructions 'No special instructions were received'

loop_
_space_group_symop_operation_xyz
'x, y, z'
'-x, y+1/2, -z+1/2'
'-x, -y, -z'
'x, -y-1/2, z-1/2'

loop_
_atom_site_label
_atom_site_type_symbol
_atom_site_fract_x
_atom_site_fract_y
_atom_site_fract_z
_atom_site_U_iso_or_equiv
_atom_site_adp_type
_atom_site_occupancy
_atom_site_site_symmetry_order
_atom_site_calc_flag
_atom_site_refinement_flags_posn
_atom_site_refinement_flags_adp
_atom_site_refinement_flags_occupancy
_atom_site_disorder_assembly
_atom_site_disorder_group
N1A N 0.38007(7) 0.21787(19) 0.87473(8) 0.0169(3) Uani 1 1 d . . . . .
N1 N 0.12493(7) 0.7461(2) 0.50002(8) 0.0181(3) Uani 1 1 d . . . . .
N2A N 0.34782(8) 0.1929(2) 0.92329(8) 0.0193(3) Uani 1 1 d . . . . .
N2 N 0.15786(8) 0.7022(2) 0.57943(8) 0.0210(3) Uani 1 1 d . . . . .
N3 N -0.08133(8) 0.6854(2) 0.53821(9) 0.0246(4) Uani 1 1 d . . . . .
N3A N 0.58682(8) 0.2316(2) 1.12028(9) 0.0251(4) Uani 1 1 d . . . . .
C12A C 0.33496(9) 0.2305(2) 0.79052(10) 0.0175(4) Uani 1 1 d . . . . .
C6 C 0.00439(9) 0.7798(2) 0.38470(10) 0.0182(4) Uani 1 1 d . . . . .
C12 C 0.17001(9) 0.7853(2) 0.46250(10) 0.0185(4) Uani 1 1 d . . . . .
C2 C 0.03908(9) 0.7112(2) 0.53402(10) 0.0191(4) Uani 1 1 d . . . . .
C3A C 0.39984(9) 0.1936(2) 0.99660(10) 0.0183(4) Uani 1 1 d . . . . .
C6A C 0.50063(9) 0.2512(2) 0.87914(10) 0.0171(4) Uani 1 1 d . . . . .
C7 C -0.05831(9) 0.8752(2) 0.36230(11) 0.0213(4) Uani 1 1 d . . . . .
H7 H -0.069010 0.926881 0.401913 0.026 Uiso 1 1 calc R . . . .
C5 C -0.02822(9) 0.6980(2) 0.53431(10) 0.0199(4) Uani 1 1 d . . . . .
C2A C 0.46608(9) 0.2210(2) 0.99567(10) 0.0177(4) Uani 1 1 d . . . . .
C11A C 0.48737(9) 0.1630(2) 0.80829(10) 0.0199(4) Uani 1 1 d . . . . .
H11A H 0.445275 0.094678 0.781930 0.024 Uiso 1 1 calc R . . . .
C1A C 0.45174(9) 0.2345(2) 0.91584(10) 0.0166(4) Uani 1 1 d . . . . .
C3 C 0.10597(9) 0.6799(2) 0.59987(10) 0.0206(4) Uani 1 1 d . . . . .
C1 C 0.05303(9) 0.7522(2) 0.46951(10) 0.0180(4) Uani 1 1 d . . . . .
C7A C 0.56307(9) 0.3497(2) 0.91735(10) 0.0193(4) Uani 1 1 d . . . . .
H7A H 0.572799 0.410011 0.965616 0.023 Uiso 1 1 calc R . . . .
C11 C 0.01868(9) 0.7020(2) 0.32571(11) 0.0218(4) Uani 1 1 d . . . . .
H11 H 0.061073 0.635483 0.340367 0.026 Uiso 1 1 calc R . . . .
C5A C 0.53355(9) 0.2264(2) 1.06369(10) 0.0191(4) Uani 1 1 d . . . . .
C13A C 0.32896(9) 0.3916(2) 0.75267(10) 0.0208(4) Uani 1 1 d . . . . .
H13A H 0.355705 0.491423 0.781336 0.025 Uiso 1 1 calc R . . . .
C8A C 0.61110(9) 0.3599(2) 0.88515(11) 0.0221(4) Uani 1 1 d . . . . .
H8A H 0.653721 0.426297 0.911671 0.027 Uiso 1 1 calc R . . . .
C13 C 0.17266(9) 0.9554(3) 0.43685(11) 0.0235(4) Uani 1 1 d . . . . .
H13 H 0.143401 1.046101 0.441587 0.028 Uiso 1 1 calc R . . . .
C9A C 0.59686(10) 0.2735(2) 0.81441(11) 0.0227(4) Uani 1 1 d . . . . .
H9A H 0.629406 0.281902 0.792062 0.027 Uiso 1 1 calc R . . . .
C17A C 0.29721(9) 0.0828(3) 0.75015(11) 0.0222(4) Uani 1 1 d . . . . .
H17A H 0.302138 -0.026472 0.777329 0.027 Uiso 1 1 calc R . . . .
C16A C 0.25188(10) 0.0963(3) 0.66915(11) 0.0257(4) Uani 1 1 d . . . . .
H16A H 0.226002 -0.004348 0.640311 0.031 Uiso 1 1 calc R . . . .
C10 C -0.02875(10) 0.7216(3) 0.24584(11) 0.0247(4) Uani 1 1 d . . . . .
H10 H -0.018925 0.667649 0.206018 0.030 Uiso 1 1 calc R . . . .
C10A C 0.53524(9) 0.1747(3) 0.77627(10) 0.0221(4) Uani 1 1 d . . . . .
H10A H 0.525749 0.114816 0.727977 0.027 Uiso 1 1 calc R . . . .
C4A C 0.38458(10) 0.1646(3) 1.06642(11) 0.0236(4) Uani 1 1 d . . . . .
H4AA H 0.338337 0.216623 1.055251 0.035 Uiso 1 1 calc GR . . . .
H4AB H 0.421752 0.221047 1.113762 0.035 Uiso 1 1 calc GR . . . .
H4AC H 0.383660 0.037097 1.075995 0.035 Uiso 1 1 calc GR . . . .
C9 C -0.09027(10) 0.8194(3) 0.22410(11) 0.0240(4) Uani 1 1 d . . . . .
H9 H -0.122227 0.834696 0.169353 0.029 Uiso 1 1 calc R . . . .
C8 C -0.10526(10) 0.8951(2) 0.28229(11) 0.0241(4) Uani 1 1 d . . . . .
H8 H -0.147876 0.960846 0.267314 0.029 Uiso 1 1 calc R . . . .
C17 C 0.21198(10) 0.6504(3) 0.45585(11) 0.0236(4) Uani 1 1 d . . . . .
H17 H 0.209696 0.534110 0.474002 0.028 Uiso 1 1 calc R . . . .
C15 C 0.26087(10) 0.8590(3) 0.39667(11) 0.0279(5) Uani 1 1 d . . . . .
H15 H 0.292290 0.884744 0.374060 0.034 Uiso 1 1 calc R . . . .
C14 C 0.21886(10) 0.9917(3) 0.40397(11) 0.0276(4) Uani 1 1 d . . . . .
H14 H 0.221565 1.108420 0.386429 0.033 Uiso 1 1 calc R . . . .
C4 C 0.12115(10) 0.6239(3) 0.68270(11) 0.0262(4) Uani 1 1 d . . . . .
H4A H 0.113430 0.495920 0.683522 0.039 Uiso 1 1 calc GR . . . .
H4B H 0.089310 0.687189 0.699405 0.039 Uiso 1 1 calc GR . . . .
H4C H 0.170639 0.651987 0.719305 0.039 Uiso 1 1 calc GR . . . .
C15A C 0.24460(9) 0.2576(3) 0.63062(11) 0.0270(4) Uani 1 1 d . . . . .
H15A H 0.213011 0.267426 0.575472 0.032 Uiso 1 1 calc R . . . .
C14A C 0.28305(10) 0.4042(3) 0.67194(11) 0.0255(4) Uani 1 1 d . . . . .
H14A H 0.277986 0.513772 0.644957 0.031 Uiso 1 1 calc R . . . .
C16 C 0.25737(10) 0.6887(3) 0.42216(11) 0.0276(4) Uani 1 1 d . . . . .
H16 H 0.286095 0.597649 0.416594 0.033 Uiso 1 1 calc R . . . .

loop_
_atom_site_aniso_label
_atom_site_aniso_U_11
_atom_site_aniso_U_22
_atom_site_aniso_U_33
_atom_site_aniso_U_23
_atom_site_aniso_U_13
_atom_site_aniso_U_12
N1A 0.0173(7) 0.0194(8) 0.0154(7) 0.0001(6) 0.0084(6) -0.0002(6)
N1 0.0172(7) 0.0191(8) 0.0174(7) 0.0000(6) 0.0073(6) -0.0003(6)
N2A 0.0193(7) 0.0210(8) 0.0203(7) 0.0003(6) 0.0114(6) 0.0002(6)
N2 0.0207(8) 0.0214(8) 0.0178(7) 0.0007(6) 0.0059(6) -0.0005(6)
N3 0.0233(8) 0.0271(9) 0.0248(8) -0.0007(7) 0.0120(7) 0.0022(7)
N3A 0.0229(8) 0.0317(9) 0.0197(8) -0.0004(7) 0.0085(7) -0.0024(7)
C12A 0.0130(8) 0.0238(9) 0.0164(8) -0.0006(7) 0.0073(7) 0.0014(7)
C6 0.0182(8) 0.0155(9) 0.0212(9) -0.0003(7) 0.0092(7) -0.0025(7)
C12 0.0136(8) 0.0237(9) 0.0161(8) -0.0008(7) 0.0047(7) -0.0005(7)
C2 0.0207(9) 0.0157(9) 0.0225(9) -0.0038(7) 0.0111(7) -0.0012(7)
C3A 0.0218(9) 0.0159(9) 0.0190(9) -0.0007(7) 0.0108(7) 0.0005(7)
C6A 0.0174(8) 0.0167(9) 0.0171(8) 0.0031(7) 0.0076(7) 0.0042(7)
C7 0.0212(9) 0.0197(9) 0.0249(9) -0.0007(7) 0.0121(8) -0.0002(7)
C5 0.0228(9) 0.0184(9) 0.0173(9) -0.0021(7) 0.0077(7) 0.0000(7)
C2A 0.0192(9) 0.0158(9) 0.0168(8) -0.0016(7) 0.0070(7) 0.0003(7)
C11A 0.0164(8) 0.0236(9) 0.0175(8) 0.0010(7) 0.0056(7) 0.0014(7)
C1A 0.0170(8) 0.0144(8) 0.0168(8) -0.0007(7) 0.0063(7) 0.0009(7)
C3 0.0226(9) 0.0166(9) 0.0210(9) -0.0031(7) 0.0083(7) -0.0011(7)
C1 0.0192(8) 0.0137(8) 0.0215(9) -0.0030(7) 0.0094(7) 0.0004(7)
C7A 0.0205(9) 0.0179(9) 0.0184(8) 0.0009(7) 0.0076(7) 0.0015(7)
C11 0.0191(9) 0.0232(10) 0.0227(9) -0.0019(8) 0.0089(7) 0.0004(7)
C5A 0.0223(9) 0.0199(9) 0.0189(9) -0.0009(7) 0.0125(8) -0.0003(7)
C13A 0.0193(9) 0.0219(9) 0.0217(9) -0.0002(7) 0.0096(7) 0.0009(7)
C8A 0.0193(9) 0.0212(9) 0.0249(9) 0.0030(8) 0.0089(7) -0.0005(7)
C13 0.0195(9) 0.0224(10) 0.0284(10) 0.0011(8) 0.0105(8) 0.0034(7)
C9A 0.0231(9) 0.0254(10) 0.0253(9) 0.0062(8) 0.0157(8) 0.0039(8)
C17A 0.0203(9) 0.0237(10) 0.0231(9) -0.0016(8) 0.0102(7) -0.0018(7)
C16A 0.0185(9) 0.0342(11) 0.0241(9) -0.0069(8) 0.0092(8) -0.0063(8)
C10 0.0258(9) 0.0284(10) 0.0212(9) -0.0022(8) 0.0118(8) -0.0032(8)
C10A 0.0230(9) 0.0267(10) 0.0167(8) 0.0005(7) 0.0089(7) 0.0039(8)
C4A 0.0241(9) 0.0275(10) 0.0226(9) -0.0001(8) 0.0136(8) -0.0015(8)
C9 0.0217(9) 0.0255(10) 0.0202(9) 0.0033(8) 0.0051(7) -0.0063(8)
C8 0.0188(9) 0.0211(10) 0.0309(10) 0.0046(8) 0.0098(8) 0.0013(7)
C17 0.0237(9) 0.0231(10) 0.0218(9) 0.0022(8) 0.0081(8) 0.0053(8)
C15 0.0190(9) 0.0431(12) 0.0234(9) 0.0085(9) 0.0110(8) 0.0045(9)
C14 0.0230(9) 0.0295(11) 0.0303(10) 0.0087(8) 0.0120(8) 0.0021(8)
C4 0.0268(10) 0.0291(10) 0.0218(9) 0.0004(8) 0.0101(8) -0.0014(8)
C15A 0.0158(9) 0.0446(12) 0.0174(9) 0.0011(8) 0.0046(7) 0.0008(8)
C14A 0.0211(9) 0.0314(11) 0.0239(9) 0.0080(8) 0.0100(8) 0.0056(8)
C16 0.0229(9) 0.0348(11) 0.0252(10) 0.0010(8) 0.0109(8) 0.0109(8)

loop_
_atom_type_symbol
_atom_type_description
_atom_type_scat_dispersion_real
_atom_type_scat_dispersion_imag
_atom_type_scat_source
C C 0.0033 0.0016 'International Tables Vol C Tables 4.2.6.8 and 6.1.1.4'
H H 0.0000 0.0000 'International Tables Vol C Tables 4.2.6.8 and 6.1.1.4'
N N 0.0061 0.0033 'International Tables Vol C Tables 4.2.6.8 and 6.1.1.4'

loop_
_geom_angle_atom_site_label_1
_geom_angle_atom_site_label_2
_geom_angle_atom_site_label_3
_geom_angle
_geom_angle_site_symmetry_1
_geom_angle_site_symmetry_3
_geom_angle_publ_flag
N2A N1A C12A 117.38(13) . . ?
C1A N1A N2A 112.84(13) . . ?
C1A N1A C12A 129.72(14) . . ?
N2 N1 C12 117.12(13) . . ?
C1 N1 N2 113.15(14) . . ?
C1 N1 C12 129.67(14) . . ?
C3A N2A N1A 105.43(14) . . ?
C3 N2 N1 105.29(14) . . ?
C13A C12A N1A 119.07(16) . . ?
C17A C12A N1A 119.01(16) . . ?
C17A C12A C13A 121.89(16) . . ?
C7 C6 C1 120.46(16) . . ?
C7 C6 C11 119.15(16) . . ?
C11 C6 C1 120.30(16) . . ?
C13 C12 N1 119.92(16) . . ?
C13 C12 C17 121.62(16) . . ?
C17 C12 N1 118.42(16) . . ?
C3 C2 C5 125.98(16) . . ?
C1 C2 C5 127.68(16) . . ?
C1 C2 C3 106.32(15) . . ?
N2A C3A C2A 110.49(15) . . ?
N2A C3A C4A 120.60(16) . . ?
C2A C3A C4A 128.90(16) . . ?
C11A C6A C1A 121.18(16) . . ?
C7A C6A C11A 118.95(16) . . ?
C7A C6A C1A 119.80(15) . . ?
C6 C7 H7 119.9 . . ?
C8 C7 C6 120.19(17) . . ?
C8 C7 H7 119.9 . . ?
N3 C5 C2 176.88(19) . . ?
C3A C2A C5A 125.84(16) . . ?
C1A C2A C3A 106.35(15) . . ?
C1A C2A C5A 127.77(16) . . ?
C6A C11A H11A 119.8 . . ?
C10A C11A C6A 120.40(17) . . ?
C10A C11A H11A 119.8 . . ?
N1A C1A C6A 124.77(15) . . ?
N1A C1A C2A 104.89(14) . . ?
C2A C1A C6A 130.23(15) . . ?
N2 C3 C2 110.69(15) . . ?
N2 C3 C4 121.03(16) . . ?
C2 C3 C4 128.27(16) . . ?
N1 C1 C6 124.50(15) . . ?
N1 C1 C2 104.54(15) . . ?
C2 C1 C6 130.71(16) . . ?
C6A C7A H7A 119.8 . . ?
C8A C7A C6A 120.35(16) . . ?
C8A C7A H7A 119.8 . . ?
C6 C11 H11 119.8 . . ?
C10 C11 C6 120.31(17) . . ?
C10 C11 H11 119.8 . . ?
N3A C5A C2A 177.58(18) . . ?
C12A C13A H13A 120.7 . . ?
C12A C13A C14A 118.62(17) . . ?
C14A C13A H13A 120.7 . . ?
C7A C8A H8A 120.0 . . ?
C9A C8A C7A 120.05(17) . . ?
C9A C8A H8A 120.0 . . ?
C12 C13 H13 120.6 . . ?
C12 C13 C14 118.86(17) . . ?
C14 C13 H13 120.6 . . ?
C8A C9A H9A 120.0 . . ?
C10A C9A C8A 120.02(16) . . ?
C10A C9A H9A 120.0 . . ?
C12A C17A H17A 120.5 . . ?
C12A C17A C16A 119.05(18) . . ?
C16A C17A H17A 120.5 . . ?
C17A C16A H16A 120.1 . . ?
C15A C16A C17A 119.72(18) . . ?
C15A C16A H16A 120.1 . . ?
C11 C10 H10 119.9 . . ?
C9 C10 C11 120.12(17) . . ?
C9 C10 H10 119.9 . . ?
C11A C10A H10A 119.9 . . ?
C9A C10A C11A 120.22(17) . . ?
C9A C10A H10A 119.9 . . ?
C3A C4A H4AA 109.5 . . ?
C3A C4A H4AB 109.5 . . ?
C3A C4A H4AC 109.5 . . ?
H4AA C4A H4AB 109.5 . . ?
H4AA C4A H4AC 109.5 . . ?
H4AB C4A H4AC 109.5 . . ?
C10 C9 H9 120.0 . . ?
C10 C9 C8 119.91(17) . . ?
C8 C9 H9 120.0 . . ?
C7 C8 H8 119.8 . . ?
C9 C8 C7 120.31(17) . . ?
C9 C8 H8 119.8 . . ?
C12 C17 H17 120.6 . . ?
C12 C17 C16 118.78(18) . . ?
C16 C17 H17 120.6 . . ?
C14 C15 H15 119.9 . . ?
C14 C15 C16 120.25(17) . . ?
C16 C15 H15 119.9 . . ?
C13 C14 H14 119.8 . . ?
C15 C14 C13 120.32(18) . . ?
C15 C14 H14 119.8 . . ?
C3 C4 H4A 109.5 . . ?
C3 C4 H4B 109.5 . . ?
C3 C4 H4C 109.5 . . ?
H4A C4 H4B 109.5 . . ?
H4A C4 H4C 109.5 . . ?
H4B C4 H4C 109.5 . . ?
C16A C15A H15A 119.8 . . ?
C14A C15A C16A 120.48(17) . . ?
C14A C15A H15A 119.8 . . ?
C13A C14A H14A 119.9 . . ?
C15A C14A C13A 120.23(18) . . ?
C15A C14A H14A 119.9 . . ?
C17 C16 H16 119.9 . . ?
C15 C16 C17 120.18(18) . . ?
C15 C16 H16 119.9 . . ?

loop_
_geom_bond_atom_site_label_1
_geom_bond_atom_site_label_2
_geom_bond_distance
_geom_bond_site_symmetry_2
_geom_bond_publ_flag
N1A N2A 1.3687(19) . ?
N1A C12A 1.437(2) . ?
N1A C1A 1.357(2) . ?
N1 N2 1.373(2) . ?
N1 C12 1.440(2) . ?
N1 C1 1.357(2) . ?
N2A C3A 1.320(2) . ?
N2 C3 1.318(2) . ?
N3 C5 1.154(2) . ?
N3A C5A 1.149(2) . ?
C12A C13A 1.384(3) . ?
C12A C17A 1.381(3) . ?
C6 C7 1.391(2) . ?
C6 C1 1.472(2) . ?
C6 C11 1.398(2) . ?
C12 C13 1.380(3) . ?
C12 C17 1.388(3) . ?
C2 C5 1.420(2) . ?
C2 C3 1.417(2) . ?
C2 C1 1.400(2) . ?
C3A C2A 1.415(2) . ?
C3A C4A 1.496(2) . ?
C6A C11A 1.398(2) . ?
C6A C1A 1.475(2) . ?
C6A C7A 1.396(2) . ?
C7 H7 0.9500 . ?
C7 C8 1.388(3) . ?
C2A C1A 1.392(2) . ?
C2A C5A 1.423(2) . ?
C11A H11A 0.9500 . ?
C11A C10A 1.385(2) . ?
C3 C4 1.499(2) . ?
C7A H7A 0.9500 . ?
C7A C8A 1.390(2) . ?
C11 H11 0.9500 . ?
C11 C10 1.388(3) . ?
C13A H13A 0.9500 . ?
C13A C14A 1.388(3) . ?
C8A H8A 0.9500 . ?
C8A C9A 1.385(3) . ?
C13 H13 0.9500 . ?
C13 C14 1.390(3) . ?
C9A H9A 0.9500 . ?
C9A C10A 1.384(3) . ?
C17A H17A 0.9500 . ?
C17A C16A 1.390(3) . ?
C16A H16A 0.9500 . ?
C16A C15A 1.387(3) . ?
C10 H10 0.9500 . ?
C10 C9 1.383(3) . ?
C10A H10A 0.9500 . ?
C4A H4AA 0.9800 . ?
C4A H4AB 0.9800 . ?
C4A H4AC 0.9800 . ?
C9 H9 0.9500 . ?
C9 C8 1.386(3) . ?
C8 H8 0.9500 . ?
C17 H17 0.9500 . ?
C17 C16 1.389(3) . ?
C15 H15 0.9500 . ?
C15 C14 1.381(3) . ?
C15 C16 1.384(3) . ?
C14 H14 0.9500 . ?
C4 H4A 0.9800 . ?
C4 H4B 0.9800 . ?
C4 H4C 0.9800 . ?
C15A H15A 0.9500 . ?
C15A C14A 1.384(3) . ?
C14A H14A 0.9500 . ?
C16 H16 0.9500 . ?
